data_4305871
loop_
_publ_author_name
'Ai-Xin Zhu'
'Jie-Peng Zhang'
'Yan-Yong Lin'
'Xiao-Ming Chen'

_publ_section_title
;
Pentanuclear and Heptanuclear Helicates By Self-Assembly of d10 Metal Ions
and a Rigid Aromatic Bis-Bidentate Chelator
;
_journal_name_full 'Inorganic Chemistry'
_journal_page_first 7389
_journal_page_last 7395
_journal_paper_doi 10.1021/ic8007969
_journal_volume 47
_journal_year 2008
_chemical_formula_moiety Cd7PO4Br3(C102H66N36)
_chemical_formula_sum 'C105 H74 Br3 Cd7 N37 O19 P2'
_chemical_formula_weight 3246.48
_chemical_name_common 'Heptanuclear Cd(II) cluster'
_chemical_name_systematic
; 
 ? 
;
_space_group_IT_number 205
_symmetry_cell_setting cubic
_symmetry_space_group_name_Hall '-P 2ac 2ab 3'
_symmetry_space_group_name_H-M 'P a -3'
_atom_sites_solution_hydrogens geom
_atom_sites_solution_primary direct
_atom_sites_solution_secondary difmap
_audit_creation_method SHELXL-97
_cell_angle_alpha 90.00
_cell_angle_beta 90.00
_cell_angle_gamma 90.00
_cell_formula_units_Z 8
_cell_length_a 29.7407(6)
_cell_length_b 29.7407(6)
_cell_length_c 29.7407(6)
_cell_measurement_temperature 150(2)
_cell_volume 26305.9(9)
_computing_cell_refinement 'SAINT-PLUS, Ver. 6.0, 1997'
_computing_data_collection 'SMART, 1998.'
_computing_data_reduction 'SAINT-PLUS, Ver. 6.0, 1997'
_computing_molecular_graphics 'XP, Ver. 6.10, Bruker AXS Inc., 2000.'
_computing_publication_material 'SHELXTL-Bruker AXS Inc., 1998.'
_computing_structure_refinement 'SHELXL-97 (Sheldrick, 1997)'
_computing_structure_solution 'SHELXS-97 (Sheldrick, 1990)'
_diffrn_ambient_temperature 150(2)
_diffrn_measured_fraction_theta_full 0.999
_diffrn_measured_fraction_theta_max 0.999
_diffrn_measurement_device_type 'Bruker Apex CCD'
_diffrn_measurement_method '\w scan'
_diffrn_radiation_monochromator graphite
_diffrn_radiation_source 'fine-focus sealed tube'
_diffrn_radiation_type MoK\a
_diffrn_radiation_wavelength 0.71073
_diffrn_reflns_av_R_equivalents 0.0969
_diffrn_reflns_av_sigmaI/netI 0.0409
_diffrn_reflns_limit_h_max 29
_diffrn_reflns_limit_h_min -36
_diffrn_reflns_limit_k_max 30
_diffrn_reflns_limit_k_min -36
_diffrn_reflns_limit_l_max 36
_diffrn_reflns_limit_l_min -36
_diffrn_reflns_number 131718
_diffrn_reflns_theta_full 25.99
_diffrn_reflns_theta_max 25.99
_diffrn_reflns_theta_min 1.53
_diffrn_standards_decay_% 0
_exptl_absorpt_coefficient_mu 2.119
_exptl_absorpt_correction_T_max 0.7417
_exptl_absorpt_correction_T_min 0.6766
_exptl_absorpt_correction_type multi-scan
_exptl_absorpt_process_details 'SADABS (Bruker, 2002)'
_exptl_crystal_colour yellow
_exptl_crystal_density_diffrn 1.639
_exptl_crystal_density_method 'not measured'
_exptl_crystal_description polyhedral
_exptl_crystal_F_000 12688
_exptl_crystal_size_max 0.20
_exptl_crystal_size_mid 0.20
_exptl_crystal_size_min 0.15
_refine_diff_density_max 2.301
_refine_diff_density_min -2.006
_refine_diff_density_rms 0.205
_refine_ls_extinction_method none
_refine_ls_goodness_of_fit_ref 1.022
_refine_ls_hydrogen_treatment constr
_refine_ls_matrix_type full
_refine_ls_number_parameters 574
_refine_ls_number_reflns 8606
_refine_ls_number_restraints 27
_refine_ls_restrained_S_all 1.021
_refine_ls_R_factor_all 0.1001
_refine_ls_R_factor_gt 0.0710
_refine_ls_shift/su_max 0.001
_refine_ls_shift/su_mean 0.000
_refine_ls_structure_factor_coef Fsqd
_refine_ls_weighting_details 'calc w=1/[\s^2^(Fo^2^)+(0.1139P)^2^+251.5414P] where P=(Fo^2^+2Fc^2^)/3'
_refine_ls_weighting_scheme calc
_refine_ls_wR_factor_gt 0.1937
_refine_ls_wR_factor_ref 0.2213
_reflns_number_gt 6227
_reflns_number_total 8606
_reflns_threshold_expression >2sigma(I)
_cod_data_source_file ic8007969-file001_3.cif
_cod_data_source_block 4
_cod_depositor_comments
;
The following automatic conversions were performed:
'_symmetry_cell_setting' value 'Cubic' changed to 'cubic' according to
'/home/saulius/struct/CIF-dictionaries/cif_core.dic' dictionary named
'cif_core.dic' version 2.4.1 from
2010-06-29.

'_exptl_absorpt_correction_type' value 'Multi-scan' changed
to 'multi-scan' according to
'/home/saulius/struct/CIF-dictionaries/cif_core.dic' dictionary named
'cif_core.dic' version 2.4.1 from 2010-06-29.

Automatic conversion script
Id: cif_fix_enum 1527 2010-12-29 10:47:43Z saulius 
;
_cod_database_code 4305871

loop_
_symmetry_equiv_pos_as_xyz
'x, y, z'
'-x+1/2, -y, z+1/2'
'x+1/2, -y+1/2, -z'
'-x, y+1/2, -z+1/2'
'z, x, y'
'-z+1/2, -x, y+1/2'
'z+1/2, -x+1/2, -y'
'-z, x+1/2, -y+1/2'
'y, z, x'
'y+1/2, -z+1/2, -x'
'-y, z+1/2, -x+1/2'
'-y+1/2, -z, x+1/2'
'-x, -y, -z'
'x-1/2, y, -z-1/2'
'-x-1/2, y-1/2, z'
'x, -y-1/2, z-1/2'
'-z, -x, -y'
'z-1/2, x, -y-1/2'
'-z-1/2, x-1/2, y'
'z, -x-1/2, y-1/2'
'-y, -z, -x'
'-y-1/2, z-1/2, x'
'y, -z-1/2, x-1/2'
'y-1/2, z, -x-1/2'

loop_
_atom_site_label
_atom_site_type_symbol
_atom_site_fract_x
_atom_site_fract_y
_atom_site_fract_z
_atom_site_U_iso_or_equiv
_atom_site_adp_type
_atom_site_occupancy
_atom_site_symmetry_multiplicity
_atom_site_calc_flag
_atom_site_refinement_flags
_atom_site_disorder_assembly
_atom_site_disorder_group
Cd1 Cd 0.100634(18) 0.899366(18) 0.399366(18) 0.0278(2) Uani 1 3 d S . .
Cd2 Cd 0.220827(19) 0.882386(19) 0.29531(2) 0.03256(19) Uani 1 1 d . . .
Cd3 Cd 0.22382(3) 0.67805(2) 0.26807(3) 0.0568(3) Uani 1 1 d . . .
Br1 Br 0.22443(5) 0.68458(5) 0.17369(4) 0.0787(4) Uani 1 1 d . . .
P1 P 0.22091(6) 0.77909(6) 0.27909(6) 0.0271(7) Uani 1 3 d S . .
O1 O 0.1905(2) 0.8095(2) 0.3095(2) 0.055(3) Uani 1 3 d S . .
N1 N 0.0367(2) 0.9364(2) 0.3700(2) 0.0322(14) Uani 1 1 d . . .
C1 C -0.0074(3) 0.9491(3) 0.3812(3) 0.0339(18) Uani 1 1 d . . .
O2 O 0.2547(2) 0.7555(2) 0.3090(2) 0.0524(17) Uani 1 1 d . . .
N2 N 0.0027(2) 0.9657(3) 0.3097(2) 0.0404(17) Uani 1 1 d . . .
H2B H -0.0012 0.9752 0.2826 0.048 Uiso 1 1 calc R . .
C2 C -0.0304(3) 0.9446(3) 0.4214(3) 0.043(2) Uani 1 1 d . . .
H2C H -0.0164 0.9332 0.4469 0.051 Uiso 1 1 calc R . .
N3 N 0.1136(2) 0.9143(2) 0.3227(2) 0.0325(15) Uani 1 1 d . . .
C3 C -0.0753(3) 0.9577(4) 0.4220(4) 0.054(3) Uani 1 1 d . . .
H3A H -0.0917 0.9552 0.4484 0.065 Uiso 1 1 calc R . .
N4 N 0.1480(2) 0.9084(2) 0.2938(2) 0.0288(14) Uani 1 1 d . . .
C4 C -0.0959(3) 0.9746(4) 0.3835(4) 0.054(3) Uani 1 1 d . . .
H4A H -0.1262 0.9822 0.3847 0.064 Uiso 1 1 calc R . .
N5 N 0.2096(2) 0.9085(2) 0.2247(2) 0.0352(16) Uani 1 1 d . . .
C5 C -0.0730(3) 0.9804(3) 0.3441(3) 0.046(2) Uani 1 1 d . . .
H5A H -0.0865 0.9930 0.3189 0.055 Uiso 1 1 calc R . .
N6 N 0.1659(3) 0.9457(2) 0.1770(2) 0.0418(17) Uani 1 1 d . . .
H6A H 0.1433 0.9606 0.1669 0.050 Uiso 1 1 calc R . .
C6 C -0.0287(3) 0.9666(3) 0.3438(3) 0.040(2) Uani 1 1 d . . .
N7 N 0.1944(3) 0.6073(3) 0.2782(3) 0.060(2) Uani 1 1 d . . .
C7 C 0.0411(3) 0.9469(3) 0.3266(3) 0.0327(17) Uani 1 1 d . . .
N8 N 0.1504(3) 0.5631(2) 0.3189(3) 0.0444(18) Uani 1 1 d . . .
H8A H 0.1334 0.5541 0.3405 0.053 Uiso 1 1 calc R . .
C8 C 0.0811(3) 0.9380(3) 0.3016(3) 0.0327(17) Uani 1 1 d . . .
N9 N 0.1887(2) 0.6781(2) 0.3370(2) 0.0366(16) Uani 1 1 d . . .
C9 C 0.0943(3) 0.9487(3) 0.2581(3) 0.0321(17) Uani 1 1 d . . .
H9A H 0.0784 0.9648 0.2365 0.038 Uiso 1 1 calc R . .
N10 N 0.1827(2) 0.7079(2) 0.3702(2) 0.0336(15) Uani 1 1 d . . .
C10 C 0.1372(3) 0.9295(3) 0.2544(3) 0.0305(17) Uani 1 1 d . . .
N11 N 0.1637(2) 0.7561(2) 0.4460(2) 0.0376(16) Uani 1 1 d . . .
C11 C 0.1703(3) 0.9275(3) 0.2191(3) 0.0344(18) Uani 1 1 d . . .
N12 N 0.1263(3) 0.7007(3) 0.4792(2) 0.0430(18) Uani 1 1 d . . .
H12A H 0.1137 0.6749 0.4832 0.052 Uiso 1 1 calc R . .
C12 C 0.2315(3) 0.9124(3) 0.1839(3) 0.040(2) Uani 1 1 d . . .
C13 C 0.2740(4) 0.8960(3) 0.1716(4) 0.058(3) Uani 1 1 d . . .
H13A H 0.2921 0.8799 0.1913 0.070 Uiso 1 1 calc R . .
C14 C 0.2872(5) 0.9055(4) 0.1281(5) 0.070(4) Uani 1 1 d . . .
H14A H 0.3150 0.8952 0.1182 0.084 Uiso 1 1 calc R . .
C15 C 0.2607(5) 0.9297(5) 0.0990(4) 0.078(4) Uani 1 1 d . . .
H15A H 0.2717 0.9356 0.0704 0.094 Uiso 1 1 calc R . .
C16 C 0.2194(4) 0.9453(4) 0.1101(3) 0.065(3) Uani 1 1 d . . .
H16A H 0.2019 0.9615 0.0899 0.078 Uiso 1 1 calc R . .
C17 C 0.2046(3) 0.9355(3) 0.1539(3) 0.045(2) Uani 1 1 d . . .
C18 C 0.1904(4) 0.5669(3) 0.2562(4) 0.065(3) Uani 1 1 d . . .
C19 C 0.2066(6) 0.5528(5) 0.2153(5) 0.098(5) Uani 1 1 d . . .
H19A H 0.2231 0.5720 0.1969 0.118 Uiso 1 1 calc R . .
C20 C 0.1976(5) 0.5089(5) 0.2026(6) 0.093(5) Uani 1 1 d . . .
H20A H 0.2094 0.4982 0.1757 0.112 Uiso 1 1 calc R . .
C21 C 0.1713(4) 0.4805(4) 0.2286(4) 0.065(3) Uani 1 1 d . . .
H21A H 0.1666 0.4510 0.2192 0.078 Uiso 1 1 calc R . .
C22 C 0.1525(3) 0.4949(3) 0.2675(4) 0.055(3) Uani 1 1 d . . .
H22A H 0.1337 0.4764 0.2843 0.066 Uiso 1 1 calc R . .
C23 C 0.1623(3) 0.5388(3) 0.2815(4) 0.050(2) Uani 1 1 d . . .
C24 C 0.1702(3) 0.6034(3) 0.3155(3) 0.041(2) Uani 1 1 d . . .
C25 C 0.1675(3) 0.6396(3) 0.3479(3) 0.0388(19) Uani 1 1 d . . .
C26 C 0.1472(3) 0.6444(3) 0.3903(3) 0.040(2) Uani 1 1 d . . .
H26A H 0.1305 0.6232 0.4061 0.048 Uiso 1 1 calc R . .
C27 C 0.1579(3) 0.6877(3) 0.4030(3) 0.0324(17) Uani 1 1 d . . .
C28 C 0.1489(3) 0.7139(3) 0.4423(3) 0.0369(19) Uani 1 1 d . . .
C29 C 0.1503(3) 0.7702(3) 0.4887(3) 0.042(2) Uani 1 1 d . . .
C30 C 0.1571(4) 0.8110(4) 0.5101(3) 0.061(3) Uani 1 1 d . . .
H30A H 0.1722 0.8347 0.4964 0.073 Uiso 1 1 calc R . .
C31 C 0.1394(5) 0.8143(4) 0.5545(4) 0.070(3) Uani 1 1 d . . .
H31A H 0.1422 0.8412 0.5701 0.083 Uiso 1 1 calc R . .
C32 C 0.1186(4) 0.7794(4) 0.5743(3) 0.064(3) Uani 1 1 d . . .
H32A H 0.1092 0.7827 0.6039 0.077 Uiso 1 1 calc R . .
C33 C 0.1105(4) 0.7392(4) 0.5532(3) 0.061(3) Uani 1 1 d . . .
H33A H 0.0951 0.7159 0.5672 0.074 Uiso 1 1 calc R . .
C34 C 0.1269(3) 0.7353(3) 0.5090(3) 0.046(2) Uani 1 1 d . . .
O1A O 0.3163(9) 0.5557(8) 0.0666(10) 0.090(9) Uani 0.33 1 d PD . .
C1A C 0.2336(8) 0.5952(11) 0.0754(10) 0.059(9) Uani 0.33 1 d PD . .
H1AA H 0.2417 0.5642 0.0797 0.089 Uiso 0.33 1 calc PR . .
H1AB H 0.2123 0.5976 0.0513 0.089 Uiso 0.33 1 calc PR . .
H1AC H 0.2205 0.6067 0.1026 0.089 Uiso 0.33 1 calc PR . .
N1A N 0.2727(8) 0.6205(8) 0.0647(7) 0.065(8) Uani 0.33 1 d PD . .
C2A C 0.2755(12) 0.6679(9) 0.0571(10) 0.087(15) Uani 0.33 1 d PD . .
H2AA H 0.3062 0.6760 0.0512 0.131 Uiso 0.33 1 calc PR . .
H2AB H 0.2650 0.6836 0.0832 0.131 Uiso 0.33 1 calc PR . .
H2AC H 0.2572 0.6758 0.0317 0.131 Uiso 0.33 1 calc PR . .
C3A C 0.3097(11) 0.5954(9) 0.0622(9) 0.078(11) Uani 0.33 1 d PDU . .
H3AA H 0.3356 0.6118 0.0558 0.093 Uiso 0.33 1 calc PR . .
O1W O 0.4412(7) 0.1099(7) 0.5206(7) 0.057(5) Uiso 0.33 1 d P . .
P2 P 0.3931(2) 0.0695(2) 0.5038(2) 0.0304(13) Uani 0.33 1 d P . .
O5 O 0.4338(7) 0.0369(7) 0.5020(8) 0.063(6) Uani 0.33 1 d P . .
O6 O 0.4157(9) 0.1173(7) 0.4880(8) 0.074(8) Uani 0.33 1 d P . .
O7 O 0.3780(9) 0.0772(9) 0.5458(9) 0.077(7) Uani 0.33 1 d PU . .
O8 O 0.3573(5) 0.0534(5) 0.4686(4) 0.020(3) Uani 0.33 1 d PU . .
H1P H 0.3271 0.0604 0.4649 0.024 Uiso 0.33 1 calc PR . .
O2W O 0.3928(7) 0.1140(7) 0.5204(7) 0.046(5) Uiso 0.33 1 d P . .
O3W O 0.2805(3) 0.0052(3) 0.5002(3) 0.079(2) Uiso 1 1 d . . .
O4W O 0.4713(6) 0.1284(6) 0.4112(6) 0.184(7) Uiso 1 1 d . . .
O5W O 0.1969(13) 0.5674(13) 0.0927(13) 0.121(12) Uiso 0.33 1 d P . .
O6W O 0.265(2) 0.558(2) 0.0858(19) 0.19(2) Uiso 0.33 1 d P . .

loop_
_atom_site_aniso_label
_atom_site_aniso_U_11
_atom_site_aniso_U_22
_atom_site_aniso_U_33
_atom_site_aniso_U_23
_atom_site_aniso_U_13
_atom_site_aniso_U_12
Cd1 0.0278(2) 0.0278(2) 0.0278(2) -0.0013(2) 0.0013(2) 0.0013(2)
Cd2 0.0275(3) 0.0288(3) 0.0414(4) -0.0011(2) 0.0008(2) 0.0009(2)
Cd3 0.0821(6) 0.0338(4) 0.0546(5) -0.0115(3) 0.0297(4) -0.0059(3)
Br1 0.1056(11) 0.0802(9) 0.0504(7) -0.0032(6) 0.0109(6) 0.0160(8)
P1 0.0271(7) 0.0271(7) 0.0271(7) -0.0012(8) 0.0012(8) 0.0012(8)
O1 0.055(3) 0.055(3) 0.055(3) -0.015(3) 0.015(3) 0.015(3)
N1 0.026(3) 0.034(4) 0.036(4) -0.003(3) 0.003(3) 0.004(3)
C1 0.027(4) 0.037(4) 0.038(4) -0.003(4) 0.002(3) 0.000(3)
O2 0.040(3) 0.050(4) 0.068(4) 0.018(3) -0.014(3) -0.003(3)
N2 0.035(4) 0.053(5) 0.034(4) -0.004(3) -0.002(3) 0.010(3)
C2 0.036(5) 0.047(5) 0.045(5) -0.001(4) 0.003(4) 0.004(4)
N3 0.028(3) 0.040(4) 0.030(3) 0.002(3) 0.000(3) 0.005(3)
C3 0.039(5) 0.059(6) 0.063(7) 0.000(5) 0.016(5) 0.004(5)
N4 0.030(3) 0.030(3) 0.026(3) 0.003(3) 0.000(3) 0.001(3)
C4 0.028(5) 0.061(6) 0.072(7) -0.005(5) 0.001(5) 0.010(4)
N5 0.039(4) 0.028(3) 0.039(4) -0.003(3) 0.009(3) 0.000(3)
C5 0.033(5) 0.058(6) 0.047(5) -0.003(4) -0.009(4) 0.008(4)
N6 0.057(5) 0.040(4) 0.028(4) 0.003(3) 0.003(3) 0.000(4)
C6 0.034(4) 0.044(5) 0.041(5) -0.005(4) -0.003(4) 0.002(4)
N7 0.078(6) 0.043(5) 0.059(5) -0.019(4) 0.020(5) -0.014(4)
C7 0.031(4) 0.033(4) 0.035(4) -0.002(3) -0.002(3) 0.002(3)
N8 0.045(4) 0.029(4) 0.059(5) 0.002(3) -0.010(4) -0.006(3)
C8 0.032(4) 0.034(4) 0.032(4) -0.003(3) 0.002(3) 0.001(3)
N9 0.042(4) 0.031(4) 0.037(4) 0.000(3) 0.005(3) -0.002(3)
C9 0.039(4) 0.024(4) 0.034(4) 0.000(3) -0.006(3) 0.003(3)
N10 0.044(4) 0.026(3) 0.031(3) -0.004(3) 0.005(3) 0.005(3)
C10 0.033(4) 0.026(4) 0.032(4) 0.000(3) 0.003(3) -0.004(3)
N11 0.042(4) 0.039(4) 0.032(4) 0.002(3) 0.005(3) 0.008(3)
C11 0.045(5) 0.024(4) 0.034(4) -0.002(3) 0.003(4) -0.005(3)
N12 0.044(4) 0.048(4) 0.037(4) 0.012(3) 0.008(3) 0.006(3)
C12 0.045(5) 0.030(4) 0.045(5) -0.010(4) 0.014(4) -0.010(4)
C13 0.056(6) 0.040(5) 0.079(8) -0.015(5) 0.025(6) -0.005(5)
C14 0.074(8) 0.062(7) 0.074(8) -0.023(6) 0.042(7) -0.016(6)
C15 0.099(10) 0.086(9) 0.050(7) -0.023(7) 0.047(7) -0.038(8)
C16 0.085(9) 0.077(8) 0.032(5) -0.002(5) 0.018(5) -0.026(7)
C17 0.055(6) 0.043(5) 0.037(5) -0.005(4) 0.014(4) -0.014(4)
C18 0.081(8) 0.032(5) 0.081(8) -0.021(5) 0.009(6) -0.004(5)
C19 0.118(12) 0.062(8) 0.114(12) -0.043(8) 0.050(10) -0.022(8)
C20 0.091(10) 0.076(9) 0.112(12) -0.055(9) 0.017(9) -0.012(8)
C21 0.057(7) 0.044(6) 0.093(9) -0.028(6) -0.016(6) 0.007(5)
C22 0.046(6) 0.037(5) 0.082(8) -0.005(5) -0.024(5) -0.002(4)
C23 0.054(6) 0.032(5) 0.065(6) -0.009(4) -0.018(5) 0.000(4)
C24 0.046(5) 0.029(4) 0.048(5) -0.002(4) -0.005(4) 0.004(4)
C25 0.036(5) 0.033(4) 0.048(5) 0.001(4) -0.001(4) 0.004(4)
C26 0.038(5) 0.037(5) 0.047(5) 0.012(4) 0.006(4) -0.003(4)
C27 0.029(4) 0.032(4) 0.036(4) 0.004(3) 0.003(3) 0.004(3)
C28 0.034(4) 0.039(5) 0.038(5) 0.013(4) 0.000(4) 0.007(4)
C29 0.053(5) 0.044(5) 0.029(4) 0.000(4) 0.005(4) 0.014(4)
C30 0.084(8) 0.058(6) 0.040(5) -0.007(5) 0.014(5) 0.010(6)
C31 0.099(10) 0.073(8) 0.037(6) -0.007(5) 0.001(6) 0.016(7)
C32 0.081(8) 0.081(8) 0.030(5) 0.002(5) 0.010(5) 0.033(7)
C33 0.063(7) 0.077(8) 0.044(6) 0.023(6) 0.017(5) 0.028(6)
C34 0.055(6) 0.050(5) 0.033(5) 0.011(4) 0.005(4) 0.019(5)
O1A 0.085(19) 0.058(16) 0.13(3) 0.012(16) -0.026(18) -0.010(14)
C1A 0.048(17) 0.08(2) 0.046(17) -0.038(17) 0.015(14) 0.009(16)
N1A 0.061(18) 0.09(2) 0.043(15) -0.031(15) 0.007(13) -0.008(16)
C2A 0.07(2) 0.13(4) 0.07(2) -0.08(3) 0.008(18) 0.02(2)
C3A 0.078(13) 0.080(13) 0.075(13) -0.004(9) -0.007(9) -0.013(9)
P2 0.039(3) 0.029(3) 0.023(3) -0.004(2) -0.005(2) 0.007(3)
O5 0.054(13) 0.052(13) 0.084(16) -0.014(11) -0.019(12) 0.024(10)
O6 0.11(2) 0.043(12) 0.074(16) -0.011(11) -0.065(16) 0.037(12)
O7 0.084(10) 0.078(10) 0.070(10) -0.010(8) -0.011(8) 0.020(8)
O8 0.020(6) 0.022(6) 0.019(6) -0.013(5) -0.005(5) -0.004(5)

loop_
_atom_type_symbol
_atom_type_description
_atom_type_scat_dispersion_real
_atom_type_scat_dispersion_imag
_atom_type_scat_source
C C 0.0033 0.0016 'International Tables Vol C Tables 4.2.6.8 and 6.1.1.4'
Br Br -0.2901 2.4595 'International Tables Vol C Tables 4.2.6.8 and 6.1.1.4'
Cd Cd -0.8075 1.2024 'International Tables Vol C Tables 4.2.6.8 and 6.1.1.4'
N N 0.0061 0.0033 'International Tables Vol C Tables 4.2.6.8 and 6.1.1.4'
O O 0.0106 0.0060 'International Tables Vol C Tables 4.2.6.8 and 6.1.1.4'
P P 0.1023 0.0942 'International Tables Vol C Tables 4.2.6.8 and 6.1.1.4'
H H 0.0000 0.0000 'International Tables Vol C Tables 4.2.6.8 and 6.1.1.4'

loop_
_geom_angle_atom_site_label_1
_geom_angle_atom_site_label_2
_geom_angle_atom_site_label_3
_geom_angle
_geom_angle_site_symmetry_1
_geom_angle_site_symmetry_3
_geom_angle_publ_flag
N3 Cd1 N3 93.1(2) 6_564 11_655 ?
N3 Cd1 N3 93.1(2) 6_564 . ?
N3 Cd1 N3 93.1(2) 11_655 . ?
N3 Cd1 N1 71.7(2) 6_564 6_564 ?
N3 Cd1 N1 157.6(2) 11_655 6_564 ?
N3 Cd1 N1 103.8(2) . 6_564 ?
N3 Cd1 N1 157.6(2) 6_564 . ?
N3 Cd1 N1 103.8(2) 11_655 . ?
N3 Cd1 N1 71.7(2) . . ?
N1 Cd1 N1 95.4(2) 6_564 . ?
N3 Cd1 N1 103.8(2) 6_564 11_655 ?
N3 Cd1 N1 71.7(2) 11_655 11_655 ?
N3 Cd1 N1 157.6(2) . 11_655 ?
N1 Cd1 N1 95.4(2) 6_564 11_655 ?
N1 Cd1 N1 95.4(2) . 11_655 ?
N10 Cd2 N5 117.7(3) 11_655 . ?
N10 Cd2 N4 161.4(2) 11_655 . ?
N5 Cd2 N4 74.2(2) . . ?
N10 Cd2 N11 72.8(2) 11_655 11_655 ?
N5 Cd2 N11 104.3(2) . 11_655 ?
N4 Cd2 N11 90.8(2) . 11_655 ?
N10 Cd2 O1 99.1(2) 11_655 . ?
N5 Cd2 O1 114.8(2) . . ?
N4 Cd2 O1 87.3(2) . . ?
N11 Cd2 O1 138.5(2) 11_655 . ?
O2 Cd3 N7 131.9(3) 6_564 . ?
O2 Cd3 N9 87.1(3) 6_564 . ?
N7 Cd3 N9 73.2(3) . . ?
O2 Cd3 Br1 119.05(18) 6_564 11_655 ?
N7 Cd3 Br1 109.0(3) . 11_655 ?
N9 Cd3 Br1 112.32(19) . 11_655 ?
O2 Cd3 Br1 77.11(18) 6_564 . ?
N7 Cd3 Br1 101.3(2) . . ?
N9 Cd3 Br1 153.06(19) . . ?
Br1 Cd3 Br1 94.48(7) 11_655 . ?
O2 Cd3 P1 28.89(16) 6_564 . ?
N7 Cd3 P1 152.2(2) . . ?
N9 Cd3 P1 83.67(18) . . ?
Br1 Cd3 P1 93.83(5) 11_655 . ?
Br1 Cd3 P1 92.27(5) . . ?
Cd3 Br1 Cd3 91.27(5) 6_564 . ?
O2 P1 O2 110.8(3) 6_564 . ?
O2 P1 O2 110.8(3) 6_564 11_655 ?
O2 P1 O2 110.8(3) . 11_655 ?
O2 P1 O1 108.1(3) 6_564 . ?
O2 P1 O1 108.1(3) . . ?
O2 P1 O1 108.1(3) 11_655 . ?
O2 P1 Cd3 119.9(3) 6_564 11_655 ?
O2 P1 Cd3 46.1(3) . 11_655 ?
O2 P1 Cd3 65.5(3) 11_655 11_655 ?
O1 P1 Cd3 130.76(5) . 11_655 ?
O2 P1 Cd3 46.1(3) 6_564 . ?
O2 P1 Cd3 65.5(3) . . ?
O2 P1 Cd3 119.9(3) 11_655 . ?
O1 P1 Cd3 130.76(5) . . ?
Cd3 P1 Cd3 81.99(8) 11_655 . ?
O2 P1 Cd3 65.5(3) 6_564 6_564 ?
O2 P1 Cd3 119.9(3) . 6_564 ?
O2 P1 Cd3 46.1(3) 11_655 6_564 ?
O1 P1 Cd3 130.76(5) . 6_564 ?
Cd3 P1 Cd3 81.99(8) 11_655 6_564 ?
Cd3 P1 Cd3 81.99(8) . 6_564 ?
P1 O1 Cd2 101.8(2) . 11_655 ?
P1 O1 Cd2 101.8(2) . . ?
Cd2 O1 Cd2 115.91(16) 11_655 . ?
P1 O1 Cd2 101.8(2) . 6_564 ?
Cd2 O1 Cd2 115.91(16) 11_655 6_564 ?
Cd2 O1 Cd2 115.91(16) . 6_564 ?
C7 N1 C1 105.0(7) . . ?
C7 N1 Cd1 112.8(5) . . ?
C1 N1 Cd1 142.0(6) . . ?
C6 C1 C2 120.4(8) . . ?
C6 C1 N1 109.7(7) . . ?
C2 C1 N1 129.9(8) . . ?
P1 O2 Cd3 105.0(4) . 11_655 ?
C7 N2 C6 107.6(7) . . ?
C1 C2 C3 117.2(9) . . ?
N4 N3 C8 108.3(6) . . ?
N4 N3 Cd1 135.9(5) . . ?
C8 N3 Cd1 115.5(5) . . ?
C4 C3 C2 120.9(9) . . ?
N3 N4 C10 108.1(6) . . ?
N3 N4 Cd2 138.2(5) . . ?
C10 N4 Cd2 113.0(5) . . ?
C5 C4 C3 122.1(9) . . ?
C11 N5 C12 105.9(7) . . ?
C11 N5 Cd2 113.5(5) . . ?
C12 N5 Cd2 140.7(6) . . ?
C4 C5 C6 116.4(9) . . ?
C11 N6 C17 107.0(8) . . ?
N2 C6 C5 131.1(9) . . ?
N2 C6 C1 106.0(7) . . ?
C5 C6 C1 122.9(8) . . ?
C24 N7 C18 106.0(9) . . ?
C24 N7 Cd3 113.4(6) . . ?
C18 N7 Cd3 140.4(8) . . ?
N1 C7 N2 111.7(7) . . ?
N1 C7 C8 122.9(7) . . ?
N2 C7 C8 125.5(7) . . ?
C24 N8 C23 107.2(8) . . ?
N3 C8 C9 110.5(7) . . ?
N3 C8 C7 116.8(7) . . ?
C9 C8 C7 132.7(8) . . ?
N10 N9 C25 108.9(7) . . ?
N10 N9 Cd3 135.8(5) . . ?
C25 N9 Cd3 115.3(6) . . ?
C8 C9 C10 103.8(7) . . ?
N9 N10 C27 107.8(6) . . ?
N9 N10 Cd2 134.9(5) . 6_564 ?
C27 N10 Cd2 117.3(5) . 6_564 ?
N4 C10 C9 109.3(7) . . ?
N4 C10 C11 116.5(7) . . ?
C9 C10 C11 134.2(8) . . ?
C28 N11 C29 105.2(7) . . ?
C28 N11 Cd2 112.3(5) . 6_564 ?
C29 N11 Cd2 142.4(6) . 6_564 ?
N5 C11 N6 111.7(8) . . ?
N5 C11 C10 122.4(8) . . ?
N6 C11 C10 125.9(8) . . ?
C28 N12 C34 107.5(8) . . ?
C17 C12 N5 109.6(8) . . ?
C17 C12 C13 121.7(9) . . ?
N5 C12 C13 128.7(10) . . ?
C14 C13 C12 115.4(12) . . ?
C15 C14 C13 122.3(11) . . ?
C16 C15 C14 123.1(11) . . ?
C15 C16 C17 116.1(12) . . ?
N6 C17 C12 105.8(8) . . ?
N6 C17 C16 132.9(11) . . ?
C12 C17 C16 121.3(10) . . ?
C19 C18 N7 131.1(12) . . ?
C19 C18 C23 120.3(10) . . ?
N7 C18 C23 108.5(10) . . ?
C18 C19 C20 117.4(14) . . ?
C21 C20 C19 122.1(13) . . ?
C22 C21 C20 121.1(10) . . ?
C21 C22 C23 117.4(11) . . ?
N8 C23 C18 106.0(8) . . ?
N8 C23 C22 132.5(11) . . ?
C18 C23 C22 121.5(10) . . ?
N7 C24 N8 112.3(8) . . ?
N7 C24 C25 121.4(8) . . ?
N8 C24 C25 126.2(9) . . ?
N9 C25 C26 109.4(8) . . ?
N9 C25 C24 116.5(8) . . ?
C26 C25 C24 134.1(8) . . ?
C27 C26 C25 103.9(7) . . ?
N10 C27 C26 109.9(7) . . ?
N10 C27 C28 116.4(7) . . ?
C26 C27 C28 133.7(8) . . ?
N11 C28 N12 112.0(8) . . ?
N11 C28 C27 121.2(7) . . ?
N12 C28 C27 126.8(8) . . ?
C34 C29 C30 122.0(9) . . ?
C34 C29 N11 108.4(8) . . ?
C30 C29 N11 129.6(9) . . ?
C29 C30 C31 115.5(11) . . ?
C32 C31 C30 121.6(11) . . ?
C31 C32 C33 123.6(10) . . ?
C32 C33 C34 116.0(11) . . ?
N12 C34 C29 106.9(8) . . ?
N12 C34 C33 131.7(10) . . ?
C29 C34 C33 121.3(10) . . ?
C3A N1A C1A 113(2) . . ?
C3A N1A C2A 120(2) . . ?
C1A N1A C2A 127(3) . . ?
O1A C3A N1A 133(3) . . ?
O1A C3A O6W 60(2) . . ?
N1A C3A O6W 74(3) . . ?
O6 O1W O2W 51.6(17) . . ?
O6 O1W O8 132.3(19) . 20_566 ?
O2W O1W O8 117.2(17) . 20_566 ?
O6 O1W P2 57.4(15) . . ?
O2W O1W P2 46.8(10) . . ?
O8 O1W P2 155.8(15) 20_566 . ?
O7 P2 O2W 61.0(14) . . ?
O7 P2 O5 113.3(15) . . ?
O2W P2 O5 127.1(12) . . ?
O7 P2 O8 116.3(13) . . ?
O2W P2 O8 121.1(10) . . ?
O5 P2 O8 108.4(10) . . ?
O7 P2 O6 104.9(15) . . ?
O2W P2 O6 44.9(11) . . ?
O5 P2 O6 102.3(13) . . ?
O8 P2 O6 110.7(9) . . ?
O7 P2 O1W 84.4(14) . . ?
O2W P2 O1W 48.1(10) . . ?
O5 P2 O1W 79.7(11) . . ?
O8 P2 O1W 150.0(9) . . ?
O6 P2 O1W 39.9(9) . . ?
O2W O6 O1W 72.7(19) . . ?
O2W O6 P2 57.3(16) . . ?
O1W O6 P2 82.7(16) . . ?
P2 O7 O2W 61.7(15) . . ?
P2 O8 O1W 96.4(11) . 22_655 ?
O6 O2W O7 133(2) . . ?
O6 O2W P2 77.8(16) . . ?
O7 O2W P2 57.2(13) . . ?
O6 O2W O1W 55.7(15) . . ?
O7 O2W O1W 104.1(19) . . ?
P2 O2W O1W 85.1(14) . . ?

loop_
_geom_bond_atom_site_label_1
_geom_bond_atom_site_label_2
_geom_bond_distance
_geom_bond_site_symmetry_2
_geom_bond_publ_flag
Cd1 N3 2.354(7) 6_564 ?
Cd1 N3 2.354(7) 11_655 ?
Cd1 N3 2.354(7) . ?
Cd1 N1 2.366(6) 6_564 ?
Cd1 N1 2.366(6) . ?
Cd1 N1 2.366(6) 11_655 ?
Cd2 N10 2.247(7) 11_655 ?
Cd2 N5 2.263(7) . ?
Cd2 N4 2.301(6) . ?
Cd2 N11 2.352(7) 11_655 ?
Cd2 O1 2.386(2) . ?
Cd3 O2 2.257(7) 6_564 ?
Cd3 N7 2.298(9) . ?
Cd3 N9 2.301(7) . ?
Cd3 Br1 2.7363(18) 11_655 ?
Cd3 Br1 2.8136(15) . ?
Cd3 P1 3.024(2) . ?
Br1 Cd3 2.7363(18) 6_564 ?
P1 O2 1.513(6) 6_564 ?
P1 O2 1.513(6) . ?
P1 O2 1.513(6) 11_655 ?
P1 O1 1.564(11) . ?
P1 Cd3 3.024(2) 11_655 ?
P1 Cd3 3.024(2) 6_564 ?
O1 Cd2 2.386(2) 11_655 ?
O1 Cd2 2.386(2) 6_564 ?
N1 C7 1.335(11) . ?
N1 C1 1.403(10) . ?
C1 C6 1.382(12) . ?
C1 C2 1.383(12) . ?
O2 Cd3 2.257(7) 11_655 ?
N2 C7 1.366(11) . ?
N2 C6 1.379(11) . ?
C2 C3 1.391(13) . ?
N3 N4 1.346(9) . ?
N3 C8 1.353(10) . ?
C3 C4 1.391(15) . ?
N4 C10 1.369(10) . ?
C4 C5 1.366(14) . ?
N5 C11 1.310(11) . ?
N5 C12 1.383(11) . ?
C5 C6 1.381(12) . ?
N6 C11 1.371(11) . ?
N6 C17 1.373(12) . ?
N7 C24 1.327(12) . ?
N7 C18 1.376(12) . ?
C7 C8 1.428(11) . ?
N8 C24 1.340(11) . ?
N8 C23 1.375(13) . ?
C8 C9 1.387(11) . ?
N9 N10 1.339(9) . ?
N9 C25 1.347(11) . ?
C9 C10 1.403(11) . ?
N10 C27 1.364(10) . ?
N10 Cd2 2.247(7) 6_564 ?
C10 C11 1.438(11) . ?
N11 C28 1.334(11) . ?
N11 C29 1.397(11) . ?
N11 Cd2 2.352(7) 6_564 ?
N12 C28 1.348(11) . ?
N12 C34 1.359(12) . ?
C12 C17 1.383(14) . ?
C12 C13 1.403(13) . ?
C13 C14 1.379(17) . ?
C14 C15 1.374(19) . ?
C15 C16 1.354(18) . ?
C16 C17 1.404(13) . ?
C18 C19 1.372(17) . ?
C18 C23 1.400(16) . ?
C19 C20 1.387(18) . ?
C20 C21 1.39(2) . ?
C21 C22 1.356(16) . ?
C22 C23 1.401(13) . ?
C24 C25 1.447(12) . ?
C25 C26 1.403(12) . ?
C26 C27 1.379(12) . ?
C27 C28 1.432(12) . ?
C29 C34 1.386(13) . ?
C29 C30 1.387(14) . ?
C30 C31 1.425(15) . ?
C31 C32 1.343(17) . ?
C32 C33 1.372(17) . ?
C33 C34 1.406(13) . ?
O1A C3A 1.205(18) . ?
C1A N1A 1.420(18) . ?
N1A C3A 1.333(19) . ?
N1A C2A 1.429(19) . ?
C3A O6W 1.88(7) . ?
O1W O6 1.25(3) . ?
O1W O2W 1.44(3) . ?
O1W O8 1.60(3) 20_566 ?
O1W P2 1.93(2) . ?
P2 O7 1.35(3) . ?
P2 O2W 1.41(2) . ?
P2 O5 1.55(2) . ?
P2 O8 1.568(14) . ?
P2 O6 1.64(3) . ?
O6 O2W 1.18(3) . ?
O7 O2W 1.40(3) . ?
O8 O1W 1.60(3) 22_655 ?
